data_7036261
loop_
_publ_author_name
'Shi, Zhenzhen'
'Pan, Zhaorui'
'Zhang, Chuanlei'
'Zheng, Hegen'

_publ_section_title
;
 Syntheses, structures, and properties of six cobalt(ii) complexes based
 on a tripodal tris(4-(1H-1,2,4-triazol-1-yl)phenyl)amine ligand.
;
_journal_issue 38
_journal_name_full 'Dalton transactions (Cambridge, England : 2003)'
_journal_page_first 16854
_journal_page_last 16864
_journal_paper_doi 10.1039/c5dt02774h
_journal_volume 44
_journal_year 2015
_chemical_formula_moiety 'C32 H22 Co N10 O4'
_chemical_formula_sum 'C32 H22 Co N10 O4'
_chemical_formula_weight 669.52
_space_group_crystal_system orthorhombic
_space_group_IT_number 61
_space_group_name_Hall '-P 2ac 2ab'
_space_group_name_H-M_alt 'P b c a'
_symmetry_space_group_name_Hall '-P 2ac 2ab'
_symmetry_space_group_name_H-M 'P b c a'
_atom_sites_solution_hydrogens geom
_atom_sites_solution_primary direct
_atom_sites_solution_secondary difmap
_audit_creation_method SHELXL-2014/7
_audit_update_record
;
2015-08-15 deposited with the CCDC.
2015-08-24 downloaded from the CCDC.
;
_cell_angle_alpha 90
_cell_angle_beta 90
_cell_angle_gamma 90
_cell_formula_units_Z 8
_cell_length_a 10.9941(10)
_cell_length_b 20.2900(19)
_cell_length_c 25.862(2)
_cell_measurement_reflns_used 5139
_cell_measurement_temperature 293(2)
_cell_measurement_theta_max 27.58
_cell_measurement_theta_min 2.16
_cell_volume 5769.0(9)
_computing_cell_refinement 'Bruker SMART'
_computing_data_collection 'Bruker SMART'
_computing_data_reduction 'Bruker SAINT'
_computing_molecular_graphics 'Bruker SHELXTL'
_computing_publication_material 'Bruker SHELXTL'
_computing_structure_refinement 'SHELXL-2014/7 (Sheldrick, 2014)'
_computing_structure_solution 'SHELXS-97 (Sheldrick, 1990)'
_diffrn_ambient_temperature 293(2)
_diffrn_measured_fraction_theta_full 0.998
_diffrn_measured_fraction_theta_max 0.998
_diffrn_measurement_device_type 'CCD area detector'
_diffrn_measurement_method 'phi and omega scans'
_diffrn_radiation_type MoK\a
_diffrn_radiation_wavelength 0.71073
_diffrn_reflns_av_R_equivalents 0.1372
_diffrn_reflns_av_unetI/netI 0.0804
_diffrn_reflns_laue_measured_fraction_full 0.998
_diffrn_reflns_laue_measured_fraction_max 0.998
_diffrn_reflns_limit_h_max 10
_diffrn_reflns_limit_h_min -13
_diffrn_reflns_limit_k_max 25
_diffrn_reflns_limit_k_min -25
_diffrn_reflns_limit_l_max 32
_diffrn_reflns_limit_l_min -32
_diffrn_reflns_number 45007
_diffrn_reflns_point_group_measured_fraction_full 0.998
_diffrn_reflns_point_group_measured_fraction_max 0.998
_diffrn_reflns_theta_full 25.242
_diffrn_reflns_theta_max 26.369
_diffrn_reflns_theta_min 1.575
_diffrn_source 'fine-focus sealed tube'
_exptl_absorpt_coefficient_mu 0.654
_exptl_absorpt_correction_T_max 0.8858
_exptl_absorpt_correction_T_min 0.8329
_exptl_absorpt_correction_type multi-scan
_exptl_absorpt_process_details sadabs
_exptl_crystal_colour purple
_exptl_crystal_density_diffrn 1.542
_exptl_crystal_description block
_exptl_crystal_F_000 2744
_exptl_crystal_size_max 0.290
_exptl_crystal_size_mid 0.220
_exptl_crystal_size_min 0.190
_refine_diff_density_max 0.518
_refine_diff_density_min -0.942
_refine_diff_density_rms 0.100
_refine_ls_extinction_method none
_refine_ls_goodness_of_fit_ref 1.018
_refine_ls_hydrogen_treatment constr
_refine_ls_matrix_type full
_refine_ls_number_parameters 424
_refine_ls_number_reflns 5889
_refine_ls_number_restraints 0
_refine_ls_restrained_S_all 1.018
_refine_ls_R_factor_all 0.0878
_refine_ls_R_factor_gt 0.0565
_refine_ls_shift/su_max 0.003
_refine_ls_shift/su_mean 0.000
_refine_ls_structure_factor_coef Fsqd
_refine_ls_weighting_details 'w=1/[\s^2^(Fo^2^)+(0.0715P)^2^+3.0993P] where P=(Fo^2^+2Fc^2^)/3'
_refine_ls_weighting_scheme calc
_refine_ls_wR_factor_gt 0.1369
_refine_ls_wR_factor_ref 0.1557
_reflns_Friedel_coverage 0.000
_reflns_number_gt 4132
_reflns_number_total 5889
_reflns_threshold_expression 'I > 2\s(I)'
_cod_data_source_file c5dt02774h2.cif
_cod_data_source_block 2
_cod_depositor_comments 'Adding full bibliography for 7036260--7036265.cif.'
_cod_database_code 7036261
_shelx_shelxl_version_number 2014/7
_shelx_space_group_comment
;
The symmetry employed for this shelxl refinement is uniquely defined
by the following loop, which should always be used as a source of
symmetry information in preference to the above space-group names.
They are only intended as comments.
;
_shelx_estimated_absorpt_t_min 0.833
_shelx_estimated_absorpt_t_max 0.886

loop_
_space_group_symop_operation_xyz
'x, y, z'
'-x+1/2, -y, z+1/2'
'x+1/2, -y+1/2, -z'
'-x, y+1/2, -z+1/2'
'-x, -y, -z'
'x-1/2, y, -z-1/2'
'-x-1/2, y-1/2, z'
'x, -y-1/2, z-1/2'

loop_
_atom_site_label
_atom_site_type_symbol
_atom_site_fract_x
_atom_site_fract_y
_atom_site_fract_z
_atom_site_U_iso_or_equiv
_atom_site_adp_type
_atom_site_occupancy
_atom_site_site_symmetry_order
_atom_site_calc_flag
_atom_site_refinement_flags_posn
_atom_site_refinement_flags_adp
Co1 Co 1.15935(4) 0.69174(2) 1.01803(2) 0.03156(16) Uani 1 1 d . .
C1 C 1.0286(4) 0.5786(2) 0.96444(17) 0.0538(11) Uani 1 1 d . .
H1 H 1.0876 0.5507 0.9780 0.065 Uiso 1 1 calc R U
C2 C 0.9317(3) 0.66488(17) 0.94753(13) 0.0351(7) Uani 1 1 d . .
H2 H 0.9054 0.7084 0.9462 0.042 Uiso 1 1 calc R U
C3 C 0.9657(3) 0.66206(18) 1.09798(14) 0.0425(9) Uani 1 1 d . .
H3 H 0.9099 0.6867 1.0790 0.051 Uiso 1 1 calc R U
C4 C 1.1334(3) 0.62422(16) 1.12436(13) 0.0346(7) Uani 1 1 d . .
H4 H 1.2157 0.6158 1.1291 0.042 Uiso 1 1 calc R U
C5 C 0.0000(5) 0.8120(3) 0.83448(19) 0.0892(19) Uani 1 1 d . .
H5 H 0.0137 0.8073 0.8698 0.107 Uiso 1 1 calc R U
C6 C -0.0725(4) 0.8373(2) 0.76430(18) 0.0562(11) Uani 1 1 d . .
H6 H -0.1237 0.8559 0.7396 0.067 Uiso 1 1 calc R U
C7 C 0.7700(3) 0.61327(16) 0.89300(12) 0.0318(7) Uani 1 1 d . .
C8 C 0.7003(3) 0.66936(17) 0.88603(13) 0.0347(7) Uani 1 1 d . .
H8 H 0.7236 0.7091 0.9009 0.042 Uiso 1 1 calc R U
C9 C 0.5949(3) 0.66555(16) 0.85650(12) 0.0329(7) Uani 1 1 d . .
H9 H 0.5473 0.7030 0.8520 0.039 Uiso 1 1 calc R U
C10 C 0.5596(3) 0.60667(16) 0.83352(12) 0.0326(7) Uani 1 1 d . .
C11 C 0.6331(3) 0.55170(17) 0.84041(14) 0.0401(8) Uani 1 1 d . .
H11 H 0.6118 0.5120 0.8248 0.048 Uiso 1 1 calc R U
C12 C 0.7372(3) 0.55507(16) 0.86996(14) 0.0384(8) Uani 1 1 d . .
H12 H 0.7854 0.5178 0.8743 0.046 Uiso 1 1 calc R U
C13 C 0.4516(3) 0.55192(17) 0.76386(13) 0.0361(8) Uani 1 1 d . .
C14 C 0.3645(3) 0.50275(18) 0.76421(14) 0.0407(8) Uani 1 1 d . .
H14 H 0.3049 0.5029 0.7897 0.049 Uiso 1 1 calc R U
C15 C 0.3642(3) 0.45362(18) 0.72751(14) 0.0397(8) Uani 1 1 d . .
H15 H 0.3053 0.4207 0.7282 0.048 Uiso 1 1 calc R U
C16 C 1.0470(3) 0.54602(16) 1.18960(13) 0.0329(7) Uani 1 1 d . .
C17 C 0.9606(3) 0.49718(18) 1.18778(13) 0.0413(8) Uani 1 1 d . .
H17 H 0.9018 0.4973 1.1619 0.050 Uiso 1 1 calc R U
C18 C 0.5385(3) 0.55226(18) 0.72467(15) 0.0447(9) Uani 1 1 d . .
H18 H 0.5960 0.5858 0.7233 0.054 Uiso 1 1 calc R U
C19 C 0.3580(3) 0.64847(17) 0.80374(13) 0.0353(8) Uani 1 1 d . .
C20 C 0.3074(3) 0.6722(2) 0.84933(14) 0.0470(9) Uani 1 1 d . .
H20 H 0.3382 0.6581 0.8809 0.056 Uiso 1 1 calc R U
C21 C 0.2119(3) 0.7165(2) 0.84826(15) 0.0486(9) Uani 1 1 d . .
H21 H 0.1780 0.7314 0.8790 0.058 Uiso 1 1 calc R U
C22 C 0.1670(3) 0.73845(17) 0.80157(14) 0.0380(8) Uani 1 1 d . .
C23 C 0.2171(3) 0.71592(18) 0.75631(13) 0.0409(8) Uani 1 1 d . .
H23 H 0.1867 0.7308 0.7248 0.049 Uiso 1 1 calc R U
C24 C 0.3118(3) 0.67154(18) 0.75706(13) 0.0401(8) Uani 1 1 d . .
H24 H 0.3452 0.6569 0.7261 0.048 Uiso 1 1 calc R U
C25 C 1.3655(3) 0.64142(17) 1.03282(14) 0.0348(8) Uani 1 1 d . .
C26 C 1.6143(3) 0.69486(17) 1.01155(13) 0.0339(7) Uani 1 1 d . .
C27 C 1.4792(3) 0.60174(16) 1.03976(13) 0.0337(7) Uani 1 1 d . .
C28 C 1.4662(3) 0.53756(18) 1.05664(16) 0.0495(10) Uani 1 1 d . .
H28 H 1.3887 0.5197 1.0600 0.059 Uiso 1 1 calc R U
C29 C 1.5662(4) 0.4996(2) 1.06856(18) 0.0607(12) Uani 1 1 d . .
H29 H 1.5560 0.4567 1.0804 0.073 Uiso 1 1 calc R U
C30 C 1.6810(4) 0.5253(2) 1.06300(17) 0.0567(11) Uani 1 1 d . .
H30 H 1.7486 0.5001 1.0718 0.068 Uiso 1 1 calc R U
C31 C 1.6961(3) 0.58854(19) 1.04438(16) 0.0479(9) Uani 1 1 d . .
H31 H 1.7740 0.6052 1.0396 0.058 Uiso 1 1 calc R U
C32 C 1.5957(3) 0.62749(16) 1.03265(13) 0.0340(7) Uani 1 1 d . .
N1 N 1.0289(2) 0.64385(14) 0.97276(11) 0.0376(7) Uani 1 1 d . .
N2 N 0.9382(3) 0.55711(15) 0.93551(15) 0.0571(9) Uani 1 1 d . .
N3 N 0.8776(2) 0.61470(13) 0.92451(11) 0.0338(6) Uani 1 1 d . .
N4 N 1.0871(2) 0.66523(13) 1.08980(11) 0.0343(6) Uani 1 1 d . .
N5 N 0.9331(2) 0.62130(16) 1.13491(13) 0.0455(8) Uani 1 1 d . .
N6 N 1.0431(2) 0.59694(13) 1.15132(11) 0.0343(6) Uani 1 1 d . .
N7 N -0.0874(4) 0.8484(2) 0.81481(16) 0.0750(12) Uani 1 1 d . .
N8 N 0.0661(3) 0.78313(16) 0.79866(12) 0.0443(7) Uani 1 1 d . .
N9 N 0.0184(3) 0.79892(17) 0.75150(14) 0.0572(9) Uani 1 1 d . .
N10 N 0.4531(2) 0.60146(15) 0.80317(11) 0.0418(7) Uani 1 1 d . .
O1 O 1.34744(19) 0.69168(11) 1.05972(9) 0.0375(6) Uani 1 1 d . .
O2 O 1.2837(2) 0.61998(13) 1.00293(11) 0.0508(7) Uani 1 1 d . .
O3 O 1.7119(2) 0.72561(13) 1.02279(10) 0.0468(6) Uani 1 1 d . .
O4 O 1.5377(2) 0.72059(12) 0.98250(9) 0.0386(6) Uani 1 1 d . .

loop_
_atom_site_aniso_label
_atom_site_aniso_U_11
_atom_site_aniso_U_22
_atom_site_aniso_U_33
_atom_site_aniso_U_23
_atom_site_aniso_U_13
_atom_site_aniso_U_12
Co1 0.0297(2) 0.0349(3) 0.0301(3) 0.0029(2) -0.00433(18) -0.00052(18)
C1 0.046(2) 0.045(2) 0.070(3) -0.010(2) -0.027(2) 0.0099(18)
C2 0.0342(16) 0.0360(17) 0.0353(18) -0.0054(15) -0.0089(14) 0.0019(14)
C3 0.0374(19) 0.047(2) 0.044(2) 0.0130(18) -0.0030(16) 0.0026(16)
C4 0.0312(16) 0.0362(17) 0.0365(18) 0.0067(16) 0.0019(14) -0.0024(14)
C5 0.091(4) 0.133(5) 0.045(3) -0.012(3) 0.000(2) 0.067(4)
C6 0.046(2) 0.060(3) 0.062(3) 0.013(2) 0.004(2) 0.012(2)
C7 0.0290(16) 0.0396(18) 0.0269(16) -0.0080(14) -0.0064(13) 0.0022(14)
C8 0.0378(17) 0.0352(17) 0.0313(17) -0.0079(15) -0.0061(14) 0.0009(14)
C9 0.0370(17) 0.0323(17) 0.0294(17) -0.0064(14) -0.0031(14) 0.0044(14)
C10 0.0316(16) 0.0392(18) 0.0270(16) -0.0082(14) -0.0031(13) 0.0029(14)
C11 0.0392(18) 0.0381(19) 0.043(2) -0.0136(16) -0.0104(16) 0.0005(15)
C12 0.0368(18) 0.0335(18) 0.045(2) -0.0094(16) -0.0085(15) 0.0063(14)
C13 0.0320(16) 0.0405(19) 0.0358(18) -0.0102(16) -0.0093(14) 0.0043(14)
C14 0.0318(17) 0.051(2) 0.0391(19) -0.0087(17) 0.0013(15) 0.0012(15)
C15 0.0328(17) 0.044(2) 0.042(2) -0.0077(17) 0.0042(15) -0.0058(15)
C16 0.0274(15) 0.0393(18) 0.0319(17) 0.0112(15) 0.0046(13) -0.0008(14)
C17 0.0371(18) 0.052(2) 0.0345(18) 0.0095(17) -0.0028(15) -0.0082(16)
C18 0.0365(18) 0.048(2) 0.050(2) -0.0150(18) -0.0005(16) -0.0107(16)
C19 0.0301(16) 0.0397(18) 0.0362(18) -0.0097(15) -0.0034(14) 0.0017(14)
C20 0.044(2) 0.064(2) 0.0329(19) -0.0027(18) -0.0038(16) 0.0142(18)
C21 0.047(2) 0.064(2) 0.035(2) -0.0064(19) 0.0045(17) 0.0131(19)
C22 0.0349(17) 0.0417(19) 0.0375(19) -0.0035(16) -0.0010(15) 0.0031(15)
C23 0.044(2) 0.048(2) 0.0311(19) -0.0056(17) -0.0056(15) 0.0065(17)
C24 0.0427(18) 0.047(2) 0.0301(18) -0.0101(16) 0.0001(15) 0.0050(16)
C25 0.0290(16) 0.0359(18) 0.0395(19) 0.0083(16) -0.0006(14) -0.0052(14)
C26 0.0323(16) 0.0378(18) 0.0315(18) 0.0029(15) 0.0055(14) 0.0031(15)
C27 0.0372(17) 0.0331(17) 0.0307(17) 0.0069(15) -0.0007(14) 0.0021(14)
C28 0.044(2) 0.041(2) 0.064(3) 0.017(2) 0.0027(19) -0.0021(16)
C29 0.065(3) 0.040(2) 0.078(3) 0.022(2) 0.005(2) 0.010(2)
C30 0.051(2) 0.053(2) 0.066(3) 0.016(2) 0.000(2) 0.018(2)
C31 0.0342(18) 0.054(2) 0.055(2) 0.011(2) -0.0019(17) 0.0037(17)
C32 0.0337(17) 0.0354(17) 0.0328(17) 0.0015(15) -0.0005(14) 0.0030(14)
N1 0.0324(14) 0.0384(16) 0.0418(17) -0.0069(13) -0.0093(12) 0.0031(12)
N2 0.0537(19) 0.0408(18) 0.077(2) -0.0116(18) -0.0286(18) 0.0132(15)
N3 0.0321(14) 0.0361(15) 0.0334(15) -0.0063(13) -0.0087(12) 0.0059(12)
N4 0.0357(15) 0.0342(14) 0.0329(15) 0.0085(13) -0.0015(12) -0.0029(12)
N5 0.0283(14) 0.0565(19) 0.0518(19) 0.0198(16) -0.0001(13) 0.0036(13)
N6 0.0298(13) 0.0368(15) 0.0363(15) 0.0121(13) 0.0031(12) -0.0013(12)
N7 0.068(2) 0.090(3) 0.067(3) 0.004(2) 0.012(2) 0.041(2)
N8 0.0410(16) 0.0492(18) 0.0426(18) 0.0010(15) 0.0026(14) 0.0091(14)
N9 0.053(2) 0.065(2) 0.054(2) 0.0097(18) -0.0014(16) 0.0180(17)
N10 0.0352(15) 0.0483(18) 0.0420(17) -0.0194(15) -0.0127(13) 0.0094(13)
O1 0.0351(12) 0.0364(13) 0.0408(13) 0.0000(11) 0.0045(10) -0.0018(10)
O2 0.0398(14) 0.0467(15) 0.0659(17) -0.0142(14) -0.0147(13) 0.0063(12)
O3 0.0341(13) 0.0477(15) 0.0585(16) 0.0123(13) -0.0040(12) -0.0077(12)
O4 0.0405(13) 0.0406(13) 0.0348(13) 0.0090(11) -0.0006(10) -0.0012(11)

loop_
_atom_type_symbol
_atom_type_description
_atom_type_scat_dispersion_real
_atom_type_scat_dispersion_imag
_atom_type_scat_source
C C 0.0033 0.0016 'International Tables Vol C Tables 4.2.6.8 and 6.1.1.4'
H H 0.0000 0.0000 'International Tables Vol C Tables 4.2.6.8 and 6.1.1.4'
Co Co 0.3494 0.9721 'International Tables Vol C Tables 4.2.6.8 and 6.1.1.4'
N N 0.0061 0.0033 'International Tables Vol C Tables 4.2.6.8 and 6.1.1.4'
O O 0.0106 0.0060 'International Tables Vol C Tables 4.2.6.8 and 6.1.1.4'

loop_
_geom_angle_atom_site_label_1
_geom_angle_atom_site_label_2
_geom_angle_atom_site_label_3
_geom_angle
_geom_angle_site_symmetry_1
_geom_angle_site_symmetry_3
O2 Co1 O3 107.17(11) . 3_467
O2 Co1 N4 103.99(12) . .
O3 Co1 N4 140.35(11) 3_467 .
O2 Co1 N1 91.18(11) . .
O3 Co1 N1 106.45(11) 3_467 .
N4 Co1 N1 96.72(11) . .
O2 Co1 O4 166.99(11) . 3_467
O3 Co1 O4 61.03(9) 3_467 3_467
N4 Co1 O4 89.01(10) . 3_467
N1 Co1 O4 87.47(10) . 3_467
O2 Co1 O1 59.52(9) . .
O3 Co1 O1 89.36(9) 3_467 .
N4 Co1 O1 85.78(10) . .
N1 Co1 O1 150.09(10) . .
O4 Co1 O1 122.42(9) 3_467 .
O2 Co1 C26 137.76(12) . 3_467
O3 Co1 C26 30.97(10) 3_467 3_467
N4 Co1 C26 115.96(11) . 3_467
N1 Co1 C26 96.99(11) . 3_467
O4 Co1 C26 30.08(10) 3_467 3_467
O1 Co1 C26 108.72(10) . 3_467
N2 C1 N1 114.8(3) . .
N2 C1 H1 122.6 . .
N1 C1 H1 122.6 . .
N3 C2 N1 109.7(3) . .
N3 C2 H2 125.1 . .
N1 C2 H2 125.1 . .
N5 C3 N4 114.4(3) . .
N5 C3 H3 122.8 . .
N4 C3 H3 122.8 . .
N4 C4 N6 109.2(3) . .
N4 C4 H4 125.4 . .
N6 C4 H4 125.4 . .
N7 C5 N8 112.4(4) . .
N7 C5 H5 123.8 . .
N8 C5 H5 123.8 . .
N9 C6 N7 116.1(4) . .
N9 C6 H6 121.9 . .
N7 C6 H6 121.9 . .
C12 C7 C8 120.4(3) . .
C12 C7 N3 118.7(3) . .
C8 C7 N3 120.9(3) . .
C7 C8 C9 119.2(3) . .
C7 C8 H8 120.4 . .
C9 C8 H8 120.4 . .
C10 C9 C8 121.1(3) . .
C10 C9 H9 119.5 . .
C8 C9 H9 119.5 . .
C11 C10 C9 118.2(3) . .
C11 C10 N10 119.6(3) . .
C9 C10 N10 122.2(3) . .
C12 C11 C10 121.0(3) . .
C12 C11 H11 119.5 . .
C10 C11 H11 119.5 . .
C7 C12 C11 120.1(3) . .
C7 C12 H12 119.9 . .
C11 C12 H12 119.9 . .
C14 C13 C18 118.9(3) . .
C14 C13 N10 120.7(3) . .
C18 C13 N10 120.4(3) . .
C15 C14 C13 121.3(3) . .
C15 C14 H14 119.4 . .
C13 C14 H14 119.4 . .
C14 C15 C16 118.9(3) . 2_664
C14 C15 H15 120.5 . .
C16 C15 H15 120.5 2_664 .
C17 C16 C15 121.1(3) . 2_665
C17 C16 N6 118.5(3) . .
C15 C16 N6 120.5(3) 2_665 .
C16 C17 C18 119.6(3) . 2_665
C16 C17 H17 120.2 . .
C18 C17 H17 120.2 2_665 .
C17 C18 C13 120.2(3) 2_664 .
C17 C18 H18 119.9 2_664 .
C13 C18 H18 119.9 . .
C20 C19 C24 118.3(3) . .
C20 C19 N10 122.5(3) . .
C24 C19 N10 119.2(3) . .
C21 C20 C19 120.8(3) . .
C21 C20 H20 119.6 . .
C19 C20 H20 119.6 . .
C22 C21 C20 120.0(3) . .
C22 C21 H21 120.0 . .
C20 C21 H21 120.0 . .
C23 C22 C21 119.7(3) . .
C23 C22 N8 118.4(3) . .
C21 C22 N8 121.8(3) . .
C22 C23 C24 120.6(3) . .
C22 C23 H23 119.7 . .
C24 C23 H23 119.7 . .
C23 C24 C19 120.6(3) . .
C23 C24 H24 119.7 . .
C19 C24 H24 119.7 . .
O1 C25 O2 120.6(3) . .
O1 C25 C27 120.3(3) . .
O2 C25 C27 118.8(3) . .
O4 C26 O3 120.1(3) . .
O4 C26 C32 121.0(3) . .
O3 C26 C32 118.8(3) . .
O4 C26 Co1 63.79(18) . 3_567
O3 C26 Co1 56.42(17) . 3_567
C32 C26 Co1 175.1(3) . 3_567
C28 C27 C32 119.3(3) . .
C28 C27 C25 117.3(3) . .
C32 C27 C25 123.3(3) . .
C29 C28 C27 121.0(4) . .
C29 C28 H28 119.5 . .
C27 C28 H28 119.5 . .
C30 C29 C28 119.9(4) . .
C30 C29 H29 120.0 . .
C28 C29 H29 120.0 . .
C29 C30 C31 120.0(4) . .
C29 C30 H30 120.0 . .
C31 C30 H30 120.0 . .
C30 C31 C32 120.6(3) . .
C30 C31 H31 119.7 . .
C32 C31 H31 119.7 . .
C31 C32 C27 119.1(3) . .
C31 C32 C26 119.6(3) . .
C27 C32 C26 121.3(3) . .
C2 N1 C1 103.7(3) . .
C2 N1 Co1 132.9(2) . .
C1 N1 Co1 123.4(2) . .
C1 N2 N3 101.7(3) . .
C2 N3 N2 110.1(3) . .
C2 N3 C7 129.9(3) . .
N2 N3 C7 120.0(3) . .
C4 N4 C3 104.1(3) . .
C4 N4 Co1 128.0(2) . .
C3 N4 Co1 121.8(2) . .
C3 N5 N6 102.2(3) . .
C4 N6 N5 110.1(3) . .
C4 N6 C16 129.7(3) . .
N5 N6 C16 120.0(2) . .
C5 N7 C6 101.2(4) . .
C5 N8 N9 108.2(3) . .
C5 N8 C22 132.2(4) . .
N9 N8 C22 119.5(3) . .
C6 N9 N8 102.0(3) . .
C10 N10 C19 123.7(3) . .
C10 N10 C13 117.2(3) . .
C19 N10 C13 118.2(3) . .
C25 O1 Co1 83.32(19) . .
C25 O2 Co1 96.6(2) . .
C26 O3 Co1 92.6(2) . 3_567
C26 O4 Co1 86.1(2) . 3_567

loop_
_geom_bond_atom_site_label_1
_geom_bond_atom_site_label_2
_geom_bond_distance
_geom_bond_site_symmetry_2
Co1 O2 2.035(3) .
Co1 O3 2.064(3) 3_467
Co1 N4 2.089(3) .
Co1 N1 2.091(3) .
Co1 O4 2.226(2) 3_467
Co1 O1 2.332(2) .
Co1 C26 2.475(3) 3_467
C1 N2 1.318(5) .
C1 N1 1.342(5) .
C1 H1 0.9300 .
C2 N3 1.321(4) .
C2 N1 1.323(4) .
C2 H2 0.9300 .
C3 N5 1.313(5) .
C3 N4 1.353(4) .
C3 H3 0.9300 .
C4 N4 1.323(4) .
C4 N6 1.333(4) .
C4 H4 0.9300 .
C5 N7 1.314(6) .
C5 N8 1.315(5) .
C5 H5 0.9300 .
C6 N9 1.310(5) .
C6 N7 1.335(6) .
C6 H6 0.9300 .
C7 C12 1.371(4) .
C7 C8 1.384(4) .
C7 N3 1.437(4) .
C8 C9 1.390(4) .
C8 H8 0.9300 .
C9 C10 1.390(4) .
C9 H9 0.9300 .
C10 C11 1.389(5) .
C10 N10 1.414(4) .
C11 C12 1.378(5) .
C11 H11 0.9300 .
C12 H12 0.9300 .
C13 C14 1.383(5) .
C13 C18 1.393(5) .
C13 N10 1.430(4) .
C14 C15 1.376(5) .
C14 H14 0.9300 .
C15 C16 1.383(5) 2_664
C15 H15 0.9300 .
C16 C17 1.374(5) .
C16 C15 1.384(5) 2_665
C16 N6 1.432(4) .
C17 C18 1.384(5) 2_665
C17 H17 0.9300 .
C18 C17 1.384(5) 2_664
C18 H18 0.9300 .
C19 C20 1.389(5) .
C19 C24 1.391(5) .
C19 N10 1.415(4) .
C20 C21 1.382(5) .
C20 H20 0.9300 .
C21 C22 1.379(5) .
C21 H21 0.9300 .
C22 C23 1.372(5) .
C22 N8 1.434(4) .
C23 C24 1.377(5) .
C23 H23 0.9300 .
C24 H24 0.9300 .
C25 O1 1.250(4) .
C25 O2 1.263(4) .
C25 C27 1.498(4) .
C26 O4 1.243(4) .
C26 O3 1.275(4) .
C26 C32 1.486(5) .
C26 Co1 2.475(3) 3_567
C27 C28 1.381(5) .
C27 C32 1.396(5) .
C28 C29 1.378(5) .
C28 H28 0.9300 .
C29 C30 1.372(6) .
C29 H29 0.9300 .
C30 C31 1.381(6) .
C30 H30 0.9300 .
C31 C32 1.391(5) .
C31 H31 0.9300 .
N2 N3 1.375(4) .
N5 N6 1.374(4) .
N8 N9 1.366(4) .
O3 Co1 2.064(3) 3_567
O4 Co1 2.226(2) 3_567

loop_
_geom_torsion_atom_site_label_1
_geom_torsion_atom_site_label_2
_geom_torsion_atom_site_label_3
_geom_torsion_atom_site_label_4
_geom_torsion
_geom_torsion_site_symmetry_1
_geom_torsion_site_symmetry_4
C12 C7 C8 C9 1.7(5) . .
N3 C7 C8 C9 -178.2(3) . .
C7 C8 C9 C10 -0.7(5) . .
C8 C9 C10 C11 -0.6(5) . .
C8 C9 C10 N10 -179.8(3) . .
C9 C10 C11 C12 1.1(5) . .
N10 C10 C11 C12 -179.7(3) . .
C8 C7 C12 C11 -1.2(5) . .
N3 C7 C12 C11 178.6(3) . .
C10 C11 C12 C7 -0.2(6) . .
C18 C13 C14 C15 1.7(5) . .
N10 C13 C14 C15 -178.0(3) . .
C13 C14 C15 C16 -0.2(5) . 2_664
C15 C16 C17 C18 0.5(5) 2_665 2_665
N6 C16 C17 C18 -179.3(3) . 2_665
C14 C13 C18 C17 -2.1(6) . 2_664
N10 C13 C18 C17 177.6(3) . 2_664
C24 C19 C20 C21 1.4(6) . .
N10 C19 C20 C21 -177.8(4) . .
C19 C20 C21 C22 -1.0(6) . .
C20 C21 C22 C23 0.3(6) . .
C20 C21 C22 N8 178.5(4) . .
C21 C22 C23 C24 0.0(6) . .
N8 C22 C23 C24 -178.2(3) . .
C22 C23 C24 C19 0.4(6) . .
C20 C19 C24 C23 -1.0(5) . .
N10 C19 C24 C23 178.2(3) . .
O1 C25 C27 C28 116.8(4) . .
O2 C25 C27 C28 -56.8(5) . .
O1 C25 C27 C32 -59.8(5) . .
O2 C25 C27 C32 126.6(4) . .
C32 C27 C28 C29 2.7(6) . .
C25 C27 C28 C29 -174.0(4) . .
C27 C28 C29 C30 -0.9(7) . .
C28 C29 C30 C31 -1.4(7) . .
C29 C30 C31 C32 2.0(7) . .
C30 C31 C32 C27 -0.2(6) . .
C30 C31 C32 C26 -178.6(4) . .
C28 C27 C32 C31 -2.1(5) . .
C25 C27 C32 C31 174.4(3) . .
C28 C27 C32 C26 176.3(3) . .
C25 C27 C32 C26 -7.2(5) . .
O4 C26 C32 C31 151.2(3) . .
O3 C26 C32 C31 -27.2(5) . .
O4 C26 C32 C27 -27.1(5) . .
O3 C26 C32 C27 154.4(3) . .
N3 C2 N1 C1 -1.2(4) . .
N3 C2 N1 Co1 -179.7(2) . .
N2 C1 N1 C2 0.3(5) . .
N2 C1 N1 Co1 179.0(3) . .
N1 C1 N2 N3 0.6(5) . .
N1 C2 N3 N2 1.6(4) . .
N1 C2 N3 C7 180.0(3) . .
C1 N2 N3 C2 -1.3(4) . .
C1 N2 N3 C7 -179.9(3) . .
C12 C7 N3 C2 174.9(4) . .
C8 C7 N3 C2 -5.3(5) . .
C12 C7 N3 N2 -6.9(5) . .
C8 C7 N3 N2 173.0(3) . .
N6 C4 N4 C3 1.1(4) . .
N6 C4 N4 Co1 -151.2(2) . .
N5 C3 N4 C4 -0.7(4) . .
N5 C3 N4 Co1 153.8(3) . .
N4 C3 N5 N6 0.1(4) . .
N4 C4 N6 N5 -1.1(4) . .
N4 C4 N6 C16 174.3(3) . .
C3 N5 N6 C4 0.6(4) . .
C3 N5 N6 C16 -175.3(3) . .
C17 C16 N6 C4 -136.7(4) . .
C15 C16 N6 C4 43.5(5) 2_665 .
C17 C16 N6 N5 38.3(5) . .
C15 C16 N6 N5 -141.6(3) 2_665 .
N8 C5 N7 C6 2.3(7) . .
N9 C6 N7 C5 -1.8(6) . .
N7 C5 N8 N9 -2.1(7) . .
N7 C5 N8 C22 -178.1(4) . .
C23 C22 N8 C5 179.4(5) . .
C21 C22 N8 C5 1.2(7) . .
C23 C22 N8 N9 3.8(5) . .
C21 C22 N8 N9 -174.3(4) . .
N7 C6 N9 N8 0.6(5) . .
C5 N8 N9 C6 0.9(5) . .
C22 N8 N9 C6 177.5(3) . .
C11 C10 N10 C19 164.1(3) . .
C9 C10 N10 C19 -16.7(5) . .
C11 C10 N10 C13 -26.6(5) . .
C9 C10 N10 C13 152.6(3) . .
C20 C19 N10 C10 -48.5(5) . .
C24 C19 N10 C10 132.3(4) . .
C20 C19 N10 C13 142.3(4) . .
C24 C19 N10 C13 -36.9(5) . .
C14 C13 N10 C10 120.7(4) . .
C18 C13 N10 C10 -59.0(5) . .
C14 C13 N10 C19 -69.4(4) . .
C18 C13 N10 C19 110.9(4) . .
O2 C25 O1 Co1 -1.4(3) . .
C27 C25 O1 Co1 -174.9(3) . .
O1 C25 O2 Co1 1.6(4) . .
C27 C25 O2 Co1 175.2(3) . .
O4 C26 O3 Co1 3.1(3) . 3_567
C32 C26 O3 Co1 -178.4(3) . 3_567
O3 C26 O4 Co1 -2.9(3) . 3_567
C32 C26 O4 Co1 178.7(3) . 3_567
